data_4127688
loop_
_publ_author_name
'Wu, Zhi-Chen'
'Boger, Dale L.'

_publ_section_title
;
 Synthesis, Characterization, and Cycloaddition Reactivity of a Monocyclic
 Aromatic 1,2,3,5-Tetrazine.
;
_journal_issue 41
_journal_name_full 'Journal of the American Chemical Society'
_journal_page_first 16388
_journal_page_last 16397
_journal_paper_doi 10.1021/jacs.9b07744
_journal_volume 141
_journal_year 2019
_chemical_formula_moiety 'C19 H20 N4 O2'
_chemical_formula_sum 'C19 H20 N4 O2'
_chemical_formula_weight 336.39
_space_group_crystal_system monoclinic
_space_group_IT_number 14
_space_group_name_Hall '-P 2yn'
_space_group_name_H-M_alt 'P 1 21/n 1'
_symmetry_space_group_name_Hall '-P 2yn'
_symmetry_space_group_name_H-M 'P 1 21/n 1'
_atom_sites_solution_hydrogens geom
_atom_sites_solution_primary dual
_audit_creation_date 2018-11-15
_audit_creation_method
;
Olex2 1.2-beta
(compiled 2018.05.29 svn.r3508 for OlexSys, GUI svn.r5506)
;
_cell_angle_alpha 90
_cell_angle_beta 104.338(3)
_cell_angle_gamma 90
_cell_formula_units_Z 4
_cell_length_a 13.3231(7)
_cell_length_b 9.9116(6)
_cell_length_c 14.2356(7)
_cell_measurement_reflns_used 2598
_cell_measurement_temperature 100
_cell_measurement_theta_max 25.389
_cell_measurement_theta_min 2.413
_cell_volume 1821.30(17)
_computing_cell_refinement 'SAINT V8.38A (?, 2016)'
_computing_data_collection 'APEX2 v2014.11-0 (Bruker, 2014)'
_computing_data_reduction 'SAINT V8.38A (?, 2016)'
_computing_molecular_graphics 'Olex2 (Dolomanov et al., 2009)'
_computing_publication_material 'Olex2 (Dolomanov et al., 2009)'
_computing_structure_refinement 'ShelXL (Sheldrick, 2015)'
_computing_structure_solution 'ShelXT (Sheldrick, 2015)'
_diffrn_ambient_temperature 100.0
_diffrn_detector 'Bruker APEX-II CCD'
_diffrn_detector_area_resol_mean 7.9
_diffrn_detector_type 'CCD Area Detector'
_diffrn_measured_fraction_theta_full 0.998
_diffrn_measured_fraction_theta_max 0.994
_diffrn_measurement_device 'Kappa Four-Circle Diffractometer'
_diffrn_measurement_device_type 'Bruker APEX-II CCD'
_diffrn_measurement_method '\f and \w scans'
_diffrn_radiation_monochromator graphite
_diffrn_radiation_probe x-ray
_diffrn_radiation_type MoK\a
_diffrn_radiation_wavelength 0.71073
_diffrn_reflns_av_R_equivalents 0.0437
_diffrn_reflns_av_unetI/netI 0.0536
_diffrn_reflns_Laue_measured_fraction_full 0.998
_diffrn_reflns_Laue_measured_fraction_max 0.994
_diffrn_reflns_limit_h_max 17
_diffrn_reflns_limit_h_min -17
_diffrn_reflns_limit_k_max 13
_diffrn_reflns_limit_k_min -11
_diffrn_reflns_limit_l_max 18
_diffrn_reflns_limit_l_min -18
_diffrn_reflns_number 14723
_diffrn_reflns_point_group_measured_fraction_full 0.998
_diffrn_reflns_point_group_measured_fraction_max 0.994
_diffrn_reflns_theta_full 25.242
_diffrn_reflns_theta_max 28.301
_diffrn_reflns_theta_min 2.954
_diffrn_source 'sealed tube'
_diffrn_source_type fine-focus
_diffrn_standards_number 0
_exptl_absorpt_coefficient_mu 0.082
_exptl_absorpt_correction_T_max 0.7457
_exptl_absorpt_correction_T_min 0.6822
_exptl_absorpt_correction_type multi-scan
_exptl_absorpt_process_details
'SADABS-2016/2 (Bruker,2016/2) was used for absorption correction. wR2(int) was 0.0472 before and 0.0420 after correction. The Ratio of minimum to maximum transmission is 0.9148. The \l/2 correction factor is Not present.'
_exptl_crystal_colour yellow
_exptl_crystal_colour_primary yellow
_exptl_crystal_density_diffrn 1.227
_exptl_crystal_description plate
_exptl_crystal_F_000 712
_exptl_crystal_size_max 0.25
_exptl_crystal_size_mid 0.17
_exptl_crystal_size_min 0.1
_refine_diff_density_max 0.334
_refine_diff_density_min -0.341
_refine_diff_density_rms 0.048
_refine_ls_extinction_method none
_refine_ls_goodness_of_fit_ref 1.013
_refine_ls_hydrogen_treatment constr
_refine_ls_matrix_type full
_refine_ls_number_parameters 229
_refine_ls_number_reflns 4497
_refine_ls_number_restraints 0
_refine_ls_restrained_S_all 1.013
_refine_ls_R_factor_all 0.0793
_refine_ls_R_factor_gt 0.0474
_refine_ls_shift/su_max 0.000
_refine_ls_shift/su_mean 0.000
_refine_ls_structure_factor_coef Fsqd
_refine_ls_weighting_details 'w=1/[\s^2^(Fo^2^)+(0.0453P)^2^+0.4394P] where P=(Fo^2^+2Fc^2^)/3'
_refine_ls_weighting_scheme calc
_refine_ls_wR_factor_gt 0.0984
_refine_ls_wR_factor_ref 0.1116
_reflns_Friedel_coverage 0.000
_reflns_number_gt 3136
_reflns_number_total 4497
_reflns_threshold_expression 'I > 2\s(I)'
_cod_data_source_file ja9b07744_si_004.cif
_cod_data_source_block boger95_0m_a
_cod_depositor_comments
;
The following automatic conversions were performed:

'_diffrn_radiation_probe' value 'X-ray' changed to 'x-ray' according
to
/home/data/users/saulius/crontab/automatic-downloads/current/ACS/lib/dictionaries/cif_core.dic
dictionary named 'cif_core.dic' version 2.4.2 from 2011-04-26.

Automatic conversion script
Id: cif_fix_values 4973 2017-02-22 13:04:09Z antanas 
;
_cod_database_code 4127688
_shelx_shelxl_version_number 2016/6
_shelx_space_group_comment
;
The symmetry employed for this shelxl refinement is uniquely defined
by the following loop, which should always be used as a source of
symmetry information in preference to the above space-group names.
They are only intended as comments.
;
_shelx_estimated_absorpt_t_max 0.992
_shelx_estimated_absorpt_t_min 0.980
_olex2_refinement_description
;
1. Fixed Uiso
 At 1.2 times of:
  All C(H) groups, All N(H) groups
 At 1.5 times of:
  All C(H,H,H) groups
2.a Aromatic/amide H refined with riding coordinates:
 N1(H1), C14(H14), C3(H3), C7(H7), C10(H10), C6(H6), C4(H4), C5(H5), C11(H11),
 C13(H13), C12(H12)
2.b Idealised Me refined as rotating group:
 C18(H18A,H18B,H18C), C17(H17A,H17B,H17C), C19(H19A,H19B,H19C)
;
_olex2_submission_special_instructions 'No special instructions were received'

loop_
_space_group_symop_operation_xyz
'x, y, z'
'-x+1/2, y+1/2, -z+1/2'
'-x, -y, -z'
'x-1/2, -y-1/2, z-1/2'

loop_
_atom_site_label
_atom_site_type_symbol
_atom_site_fract_x
_atom_site_fract_y
_atom_site_fract_z
_atom_site_U_iso_or_equiv
_atom_site_adp_type
_atom_site_occupancy
_atom_site_site_symmetry_order
_atom_site_calc_flag
_atom_site_refinement_flags_posn
O2 O 0.65556(8) 0.50308(10) 0.49217(7) 0.0182(2) Uani 1 1 d .
O1 O 0.71864(8) 0.32535(10) 0.42263(7) 0.0195(2) Uani 1 1 d .
N4 N 0.61717(9) 0.64578(12) 0.33762(8) 0.0153(3) Uani 1 1 d .
N3 N 0.67012(9) 0.52061(12) 0.33951(8) 0.0156(3) Uani 1 1 d .
N1 N 0.68218(9) 0.66875(12) 0.20099(8) 0.0162(3) Uani 1 1 d .
H1 H 0.720222 0.719290 0.172484 0.019 Uiso 1 1 calc R
N2 N 0.65704(9) 0.45022(12) 0.25004(8) 0.0155(3) Uani 1 1 d .
C15 C 0.68245(11) 0.43882(14) 0.41980(10) 0.0152(3) Uani 1 1 d .
C1 C 0.66735(10) 0.53120(14) 0.18244(10) 0.0142(3) Uani 1 1 d .
C8 C 0.63194(11) 0.71977(14) 0.26825(10) 0.0149(3) Uani 1 1 d .
C16 C 0.67067(12) 0.43865(16) 0.58896(10) 0.0200(3) Uani 1 1 d .
C9 C 0.59424(11) 0.86066(14) 0.25822(11) 0.0172(3) Uani 1 1 d .
C2 C 0.65319(10) 0.47920(15) 0.08288(10) 0.0155(3) Uani 1 1 d .
C14 C 0.58163(11) 0.92938(15) 0.33997(11) 0.0221(3) Uani 1 1 d .
H14 H 0.592367 0.883687 0.400304 0.026 Uiso 1 1 calc R
C3 C 0.62797(12) 0.56482(15) 0.00267(10) 0.0202(3) Uani 1 1 d .
H3 H 0.623514 0.659373 0.011774 0.024 Uiso 1 1 calc R
C7 C 0.66067(11) 0.34059(15) 0.06823(10) 0.0185(3) Uani 1 1 d .
H7 H 0.678196 0.281552 0.122403 0.022 Uiso 1 1 calc R
C10 C 0.57629(11) 0.92843(15) 0.16955(11) 0.0217(3) Uani 1 1 d .
H10 H 0.583669 0.881988 0.113268 0.026 Uiso 1 1 calc R
C18 C 0.60836(13) 0.30882(17) 0.58157(11) 0.0263(4) Uani 1 1 d .
H18A H 0.536333 0.326492 0.546927 0.039 Uiso 1 1 calc GR
H18B H 0.610569 0.275325 0.646821 0.039 Uiso 1 1 calc GR
H18C H 0.638031 0.240994 0.546199 0.039 Uiso 1 1 calc GR
C6 C 0.64268(12) 0.28863(16) -0.02488(11) 0.0234(3) Uani 1 1 d .
H6 H 0.648255 0.194300 -0.034280 0.028 Uiso 1 1 calc R
C17 C 0.78546(12) 0.41633(17) 0.63308(11) 0.0270(4) Uani 1 1 d .
H17A H 0.812289 0.350684 0.593935 0.041 Uiso 1 1 calc GR
H17B H 0.795597 0.381926 0.699316 0.041 Uiso 1 1 calc GR
H17C H 0.822553 0.501971 0.634469 0.041 Uiso 1 1 calc GR
C4 C 0.60934(13) 0.51207(17) -0.09052(11) 0.0247(4) Uani 1 1 d .
H4 H 0.591612 0.570753 -0.144886 0.030 Uiso 1 1 calc R
C19 C 0.62772(15) 0.54635(17) 0.64433(11) 0.0312(4) Uani 1 1 d .
H19A H 0.664033 0.631713 0.641663 0.047 Uiso 1 1 calc GR
H19B H 0.637875 0.518363 0.712065 0.047 Uiso 1 1 calc GR
H19C H 0.553576 0.558405 0.614953 0.047 Uiso 1 1 calc GR
C5 C 0.61645(13) 0.37446(17) -0.10462(11) 0.0253(4) Uani 1 1 d .
H5 H 0.603485 0.338809 -0.168450 0.030 Uiso 1 1 calc R
C11 C 0.54771(12) 1.06341(16) 0.16348(13) 0.0288(4) Uani 1 1 d .
H11 H 0.534982 1.108999 0.102979 0.035 Uiso 1 1 calc R
C13 C 0.55338(12) 1.06468(16) 0.33328(13) 0.0292(4) Uani 1 1 d .
H13 H 0.544781 1.111334 0.389058 0.035 Uiso 1 1 calc R
C12 C 0.53775(13) 1.13160(16) 0.24546(14) 0.0323(4) Uani 1 1 d .
H12 H 0.520129 1.224661 0.241498 0.039 Uiso 1 1 calc R

loop_
_atom_site_aniso_label
_atom_site_aniso_U_11
_atom_site_aniso_U_22
_atom_site_aniso_U_33
_atom_site_aniso_U_23
_atom_site_aniso_U_13
_atom_site_aniso_U_12
O2 0.0238(5) 0.0200(5) 0.0125(5) 0.0023(4) 0.0076(4) 0.0052(4)
O1 0.0256(6) 0.0176(5) 0.0173(5) 0.0026(4) 0.0093(4) 0.0051(4)
N4 0.0178(6) 0.0129(6) 0.0155(6) -0.0002(5) 0.0046(5) 0.0017(5)
N3 0.0202(6) 0.0143(6) 0.0136(6) -0.0007(5) 0.0068(5) 0.0028(5)
N1 0.0187(6) 0.0154(6) 0.0166(6) 0.0006(5) 0.0085(5) -0.0024(5)
N2 0.0195(6) 0.0163(6) 0.0111(6) -0.0015(5) 0.0046(5) 0.0007(5)
C15 0.0146(7) 0.0183(7) 0.0137(7) 0.0009(6) 0.0057(6) -0.0001(6)
C1 0.0125(6) 0.0148(7) 0.0154(7) -0.0007(5) 0.0035(5) 0.0004(5)
C8 0.0133(7) 0.0172(7) 0.0137(7) -0.0016(5) 0.0023(5) -0.0015(6)
C16 0.0245(8) 0.0263(8) 0.0104(7) 0.0047(6) 0.0065(6) 0.0032(7)
C9 0.0133(7) 0.0144(7) 0.0231(8) 0.0011(6) 0.0033(6) -0.0016(5)
C2 0.0129(6) 0.0213(7) 0.0126(7) -0.0011(6) 0.0041(5) -0.0021(6)
C14 0.0202(7) 0.0190(8) 0.0262(8) -0.0033(6) 0.0043(6) 0.0000(6)
C3 0.0249(8) 0.0188(7) 0.0177(8) 0.0008(6) 0.0070(6) -0.0015(6)
C7 0.0192(7) 0.0206(8) 0.0157(7) 0.0010(6) 0.0041(6) 0.0010(6)
C10 0.0172(7) 0.0210(8) 0.0261(8) 0.0038(6) 0.0040(6) -0.0016(6)
C18 0.0298(9) 0.0298(9) 0.0221(9) 0.0052(7) 0.0119(7) -0.0012(7)
C6 0.0281(8) 0.0204(8) 0.0222(8) -0.0055(6) 0.0072(7) 0.0005(7)
C17 0.0269(8) 0.0333(9) 0.0191(8) 0.0042(7) 0.0024(7) 0.0006(7)
C4 0.0319(9) 0.0283(9) 0.0142(8) 0.0033(6) 0.0061(6) -0.0008(7)
C19 0.0455(11) 0.0335(10) 0.0179(8) 0.0001(7) 0.0141(8) 0.0094(8)
C5 0.0313(9) 0.0301(9) 0.0152(8) -0.0056(7) 0.0074(7) -0.0027(7)
C11 0.0212(8) 0.0221(8) 0.0404(10) 0.0123(7) 0.0029(7) -0.0015(7)
C13 0.0232(8) 0.0208(8) 0.0413(10) -0.0087(7) 0.0036(8) 0.0008(7)
C12 0.0230(8) 0.0130(8) 0.0558(12) 0.0020(8) -0.0002(8) 0.0004(6)

loop_
_atom_type_symbol
_atom_type_description
_atom_type_scat_dispersion_real
_atom_type_scat_dispersion_imag
_atom_type_scat_source
C C 0.0033 0.0016 'International Tables Vol C Tables 4.2.6.8 and 6.1.1.4'
H H 0.0000 0.0000 'International Tables Vol C Tables 4.2.6.8 and 6.1.1.4'
N N 0.0061 0.0033 'International Tables Vol C Tables 4.2.6.8 and 6.1.1.4'
O O 0.0106 0.0060 'International Tables Vol C Tables 4.2.6.8 and 6.1.1.4'

loop_
_geom_angle_atom_site_label_1
_geom_angle_atom_site_label_2
_geom_angle_atom_site_label_3
_geom_angle
C15 O2 C16 120.69(11)
C8 N4 N3 110.04(11)
N4 N3 N2 117.35(10)
C15 N3 N4 119.01(11)
C15 N3 N2 114.62(11)
C1 N1 H1 122.7
C8 N1 H1 122.7
C8 N1 C1 114.59(11)
C1 N2 N3 110.56(11)
O2 C15 N3 111.12(12)
O1 C15 O2 126.45(13)
O1 C15 N3 122.32(12)
N1 C1 C2 120.15(12)
N2 C1 N1 120.34(12)
N2 C1 C2 119.25(13)
N4 C8 N1 120.86(13)
N4 C8 C9 120.04(13)
N1 C8 C9 119.09(12)
O2 C16 C18 110.67(12)
O2 C16 C17 109.71(12)
O2 C16 C19 101.36(12)
C17 C16 C18 112.45(13)
C17 C16 C19 110.95(14)
C19 C16 C18 111.16(13)
C14 C9 C8 119.28(13)
C14 C9 C10 119.35(14)
C10 C9 C8 121.28(13)
C3 C2 C1 121.41(13)
C3 C2 C7 119.18(13)
C7 C2 C1 119.34(13)
C9 C14 H14 120.0
C13 C14 C9 120.06(15)
C13 C14 H14 120.0
C2 C3 H3 119.9
C4 C3 C2 120.15(14)
C4 C3 H3 119.9
C2 C7 H7 119.8
C6 C7 C2 120.41(14)
C6 C7 H7 119.8
C9 C10 H10 119.9
C11 C10 C9 120.17(15)
C11 C10 H10 119.9
C16 C18 H18A 109.5
C16 C18 H18B 109.5
C16 C18 H18C 109.5
H18A C18 H18B 109.5
H18A C18 H18C 109.5
H18B C18 H18C 109.5
C7 C6 H6 119.9
C7 C6 C5 120.11(14)
C5 C6 H6 119.9
C16 C17 H17A 109.5
C16 C17 H17B 109.5
C16 C17 H17C 109.5
H17A C17 H17B 109.5
H17A C17 H17C 109.5
H17B C17 H17C 109.5
C3 C4 H4 119.8
C5 C4 C3 120.41(14)
C5 C4 H4 119.8
C16 C19 H19A 109.5
C16 C19 H19B 109.5
C16 C19 H19C 109.5
H19A C19 H19B 109.5
H19A C19 H19C 109.5
H19B C19 H19C 109.5
C6 C5 H5 120.1
C4 C5 C6 119.73(14)
C4 C5 H5 120.1
C10 C11 H11 120.0
C12 C11 C10 120.05(16)
C12 C11 H11 120.0
C14 C13 H13 119.9
C12 C13 C14 120.11(16)
C12 C13 H13 119.9
C11 C12 C13 120.22(15)
C11 C12 H12 119.9
C13 C12 H12 119.9

loop_
_geom_bond_atom_site_label_1
_geom_bond_atom_site_label_2
_geom_bond_distance
O2 C15 1.3335(16)
O2 C16 1.4865(17)
O1 C15 1.2204(17)
N4 N3 1.4241(16)
N4 C8 1.2837(18)
N3 N2 1.4246(15)
N3 C15 1.3776(17)
N1 H1 0.8800
N1 C1 1.3934(18)
N1 C8 1.3921(17)
N2 C1 1.2864(18)
C1 C2 1.4756(19)
C8 C9 1.479(2)
C16 C18 1.521(2)
C16 C17 1.519(2)
C16 C19 1.520(2)
C9 C14 1.394(2)
C9 C10 1.397(2)
C2 C3 1.395(2)
C2 C7 1.397(2)
C14 H14 0.9500
C14 C13 1.390(2)
C3 H3 0.9500
C3 C4 1.390(2)
C7 H7 0.9500
C7 C6 1.386(2)
C10 H10 0.9500
C10 C11 1.388(2)
C18 H18A 0.9800
C18 H18B 0.9800
C18 H18C 0.9800
C6 H6 0.9500
C6 C5 1.392(2)
C17 H17A 0.9800
C17 H17B 0.9800
C17 H17C 0.9800
C4 H4 0.9500
C4 C5 1.385(2)
C19 H19A 0.9800
C19 H19B 0.9800
C19 H19C 0.9800
C5 H5 0.9500
C11 H11 0.9500
C11 C12 1.383(3)
C13 H13 0.9500
C13 C12 1.385(2)
C12 H12 0.9500
